data_4067608
loop_
_publ_author_name
'Esteruelas, Miguel A.'
'Fern\'andez, Israel'
'Herrera, Antonio'
'Mart\'in-Ortiz, Mamen'
'Mart\'inez-\'Alvarez, Roberto'
'Oliv\'an, Montserrat'
'O\~nate, Enrique'
'Sierra, Miguel A.'
'Valencia, Marta'

_publ_section_title
;
 Multiple C&#x2212;H Bond Activation of Phenyl-Substituted Pyrimidines and
 Triazines Promoted by an Osmium Polyhydride: Formation of Osmapolycycles
 with Three, Five, and Eight Fused Rings
;
_journal_issue 4
_journal_name_full Organometallics
_journal_page_first 976
_journal_paper_doi 10.1021/om901030q
_journal_volume 29
_journal_year 2010
_chemical_formula_moiety 'C60 H105 N3 Os2 P4, C4 H10 O'
_chemical_formula_sum 'C64 H115 N3 O Os2 P4'
_chemical_formula_weight 1446.87
_chemical_name_systematic
; 
 ? 
;
_space_group_IT_number 2
_symmetry_cell_setting triclinic
_symmetry_space_group_name_Hall '-P 1'
_symmetry_space_group_name_H-M 'P -1'
_atom_sites_solution_hydrogens geom
_atom_sites_solution_primary direct
_atom_sites_solution_secondary difmap
_audit_creation_method SHELXL-97
_cell_angle_alpha 108.752(2)
_cell_angle_beta 97.1420(10)
_cell_angle_gamma 92.741(2)
_cell_formula_units_Z 2
_cell_length_a 10.6776(2)
_cell_length_b 15.1579(4)
_cell_length_c 21.7645(3)
_cell_measurement_reflns_used 23413
_cell_measurement_temperature 150(2)
_cell_measurement_theta_max 28.6805
_cell_measurement_theta_min 2.8790
_cell_volume 3295.24(12)
_computing_cell_refinement
;
CrysAlis RED, Oxford Diffraction Ltd.,
Version 1.171.29.10 (release 13-04-2006 CrysAlis171 .NET)
(compiled Apr 13 2006,12:24:59)
;
_computing_data_collection
;
CrysAlis CCD, Oxford Diffraction Ltd.,
Version 1.171.29.10 (release 13-04-2006 CrysAlis171 .NET)
(compiled Apr 13 2006,12:24:59)
;
_computing_data_reduction
;
CrysAlis RED, Oxford Diffraction Ltd.,
Version 1.171.29.10 (release 13-04-2006 CrysAlis171 .NET)
(compiled Apr 13 2006,12:24:59)
;
_computing_molecular_graphics 'XP, SHELXTL v. 6.1 (Bruker, 2000)'
_computing_publication_material 'XCIF, SHELXTL v. 6.1 (Bruker, 2000)'
_computing_structure_refinement 'SHELXL-97 (Sheldrick, 1997)'
_computing_structure_solution 'SHELXS-97 (Sheldrick, 1990)'
_diffrn_ambient_temperature 150(2)
_diffrn_detector_area_resol_mean 16.3990
_diffrn_measured_fraction_theta_full 0.979
_diffrn_measured_fraction_theta_max 0.836
_diffrn_measurement_details
;
  1 omega    0.00   51.00   1.0000   20.0000
omega____ theta____ kappa____ phi______ omega'___ theta'___ frames
    -      -21.1177   45.0000   90.0000    0.0000    0.0000 51

  2 omega    0.00   55.00   1.0000   20.0000
omega____ theta____ kappa____ phi______ omega'___ theta'___ frames
    -       21.5865  -77.0000   30.0000    0.0000    0.0000 55

  3 omega  -51.00    1.00   1.0000   20.0000
omega____ theta____ kappa____ phi______ omega'___ theta'___ frames
    -       21.5865  -45.0000  150.0000    0.0000    0.0000 52

  4 omega  -11.00   44.00   1.0000   20.0000
omega____ theta____ kappa____ phi______ omega'___ theta'___ frames
    -       21.5865   77.0000  300.0000    0.0000    0.0000 55

  5 omega   -3.00   49.00   1.0000   20.0000
omega____ theta____ kappa____ phi______ omega'___ theta'___ frames
    -       21.5865  -45.0000  330.0000    0.0000    0.0000 52

  6 omega  -11.00   44.00   1.0000   20.0000
omega____ theta____ kappa____ phi______ omega'___ theta'___ frames
    -       21.5865   77.0000  150.0000    0.0000    0.0000 55

  7 omega   20.00   97.00   1.0000   20.0000
omega____ theta____ kappa____ phi______ omega'___ theta'___ frames
    -       21.5865    0.0000   90.0000    0.0000    0.0000 77

  8 omega  -96.00   54.00   1.0000   20.0000
omega____ theta____ kappa____ phi______ omega'___ theta'___ frames
    -      -21.1177    0.0000    0.0000    0.0000    0.0000 150

  9 omega  -53.00   97.00   1.0000   20.0000
omega____ theta____ kappa____ phi______ omega'___ theta'___ frames
    -       21.5865    0.0000    0.0000    0.0000    0.0000 150

 10 omega  -53.00   97.00   1.0000   20.0000
omega____ theta____ kappa____ phi______ omega'___ theta'___ frames
    -       21.5865    0.0000  240.0000    0.0000    0.0000 150

 11 omega  -53.00   97.00   1.0000   20.0000
omega____ theta____ kappa____ phi______ omega'___ theta'___ frames
    -       21.5865    0.0000  180.0000    0.0000    0.0000 150

 12 omega  -53.00  -16.00   1.0000   20.0000
omega____ theta____ kappa____ phi______ omega'___ theta'___ frames
    -       21.5865    0.0000   60.0000    0.0000    0.0000 37

;
_diffrn_measurement_device_type
;
Oxford Diffraction Excalibur (TM) single-crystal X-ray diffractometer
with Sapphire CCD detector
;
_diffrn_measurement_method
;
Rotation method data acquisition using \w and \q
;
_diffrn_orient_matrix_UB_11 -0.0206157076
_diffrn_orient_matrix_UB_12 0.0427584405
_diffrn_orient_matrix_UB_13 -0.0024567776
_diffrn_orient_matrix_UB_21 -0.0519704726
_diffrn_orient_matrix_UB_22 -0.0050460147
_diffrn_orient_matrix_UB_23 0.0163867832
_diffrn_orient_matrix_UB_31 0.0374377853
_diffrn_orient_matrix_UB_32 0.0247760324
_diffrn_orient_matrix_UB_33 0.0306291831
_diffrn_radiation_monochromator graphite
_diffrn_radiation_source 'Enhance (Mo) X-ray Source'
_diffrn_radiation_type 'Mo K\a'
_diffrn_radiation_wavelength 0.7107
_diffrn_reflns_av_R_equivalents 0.0560
_diffrn_reflns_av_sigmaI/netI 0.0813
_diffrn_reflns_limit_h_max 14
_diffrn_reflns_limit_h_min -14
_diffrn_reflns_limit_k_max 19
_diffrn_reflns_limit_k_min -20
_diffrn_reflns_limit_l_max 28
_diffrn_reflns_limit_l_min -28
_diffrn_reflns_number 62671
_diffrn_reflns_theta_full 25.00
_diffrn_reflns_theta_max 28.82
_diffrn_reflns_theta_min 2.69
_exptl_absorpt_coefficient_mu 3.990
_exptl_absorpt_correction_T_max 0.925
_exptl_absorpt_correction_T_min 0.593
_exptl_absorpt_correction_type multi-scan
_exptl_absorpt_process_details
;
CrysAlis RED, Oxford Diffraction Ltd.,
Version 1.171.32.19 (release 28-02-2008 CrysAlis171 .NET)
(compiled Feb 28 2008,12:10:31)
Empirical absorption correction using spherical harmonics,
 implemented in SCALE3 ABSPACK scaling algorithm.
;
_exptl_crystal_colour purple
_exptl_crystal_density_diffrn 1.458
_exptl_crystal_density_method 'not measured'
_exptl_crystal_description plate
_exptl_crystal_F_000 1480
_exptl_crystal_size_max 0.21
_exptl_crystal_size_mid 0.12
_exptl_crystal_size_min 0.02
_refine_diff_density_max 1.738
_refine_diff_density_min -1.544
_refine_diff_density_rms 0.129
_refine_ls_extinction_method none
_refine_ls_goodness_of_fit_ref 0.866
_refine_ls_hydrogen_treatment mixed
_refine_ls_matrix_type full
_refine_ls_number_parameters 712
_refine_ls_number_reflns 14417
_refine_ls_number_restraints 4
_refine_ls_restrained_S_all 0.868
_refine_ls_R_factor_all 0.0595
_refine_ls_R_factor_gt 0.0308
_refine_ls_shift/su_max 0.015
_refine_ls_shift/su_mean 0.000
_refine_ls_structure_factor_coef Fsqd
_refine_ls_weighting_details 'calc w=1/[\s^2^(Fo^2^)+(0.0255P)^2^+0.0000P] where P=(Fo^2^+2Fc^2^)/3'
_refine_ls_weighting_scheme calc
_refine_ls_wR_factor_gt 0.0555
_refine_ls_wR_factor_ref 0.0585
_reflns_number_gt 9735
_reflns_number_total 14417
_reflns_threshold_expression >2sigma(I)
_cod_data_source_file om901030q_si_002.cif
_cod_data_source_block est1
_cod_database_code 4067608

loop_
_symmetry_equiv_pos_as_xyz
'x, y, z'
'-x, -y, -z'

loop_
_atom_site_label
_atom_site_type_symbol
_atom_site_fract_x
_atom_site_fract_y
_atom_site_fract_z
_atom_site_U_iso_or_equiv
_atom_site_adp_type
_atom_site_occupancy
_atom_site_symmetry_multiplicity
_atom_site_calc_flag
_atom_site_refinement_flags
Os1 Os 0.266192(14) 0.616411(12) 0.271188(8) 0.01492(5) Uani 1 1 d D
H01 H 0.228(4) 0.5240(18) 0.276(2) 0.045(14) Uiso 1 1 d D
H02 H 0.136(2) 0.576(3) 0.2324(17) 0.034(12) Uiso 1 1 d D
Os2 Os 0.380765(14) 0.981303(12) 0.244113(7) 0.01427(5) Uani 1 1 d D
H04 H 0.276(4) 1.019(3) 0.209(2) 0.069(17) Uiso 1 1 d D
H03 H 0.411(4) 1.0775(17) 0.241(2) 0.046(14) Uiso 1 1 d D
P1 P 0.35538(10) 0.51783(8) 0.18182(5) 0.0179(3) Uani 1 1 d .
P2 P 0.13983(10) 0.66512(8) 0.35638(5) 0.0182(3) Uani 1 1 d .
P3 P 0.47982(10) 0.94354(8) 0.14860(5) 0.0176(2) Uani 1 1 d .
P4 P 0.26468(10) 1.06959(8) 0.32559(5) 0.0167(2) Uani 1 1 d .
O1 O 0.8866(3) 0.2629(3) 0.08131(17) 0.0529(11) Uani 1 1 d .
N1 N 0.3933(3) 0.7369(2) 0.29934(15) 0.0126(7) Uani 1 1 d .
N2 N 0.4391(3) 0.8843(2) 0.28901(15) 0.0138(8) Uani 1 1 d .
N3 N 0.5830(3) 0.8300(2) 0.35835(15) 0.0156(8) Uani 1 1 d .
C1 C 0.3647(3) 0.8043(3) 0.27466(18) 0.0132(9) Uani 1 1 d .
C2 C 0.2552(3) 0.7900(3) 0.22945(18) 0.0162(10) Uani 1 1 d .
C3 C 0.1834(4) 0.7017(3) 0.21552(19) 0.0165(9) Uani 1 1 d .
C4 C 0.0792(4) 0.6899(3) 0.1665(2) 0.0190(10) Uani 1 1 d .
H4 H 0.0214 0.6356 0.1548 0.023 Uiso 1 1 calc R
C5 C 0.0572(4) 0.7552(3) 0.13408(19) 0.0184(10) Uani 1 1 d .
C6 C -0.0502(4) 0.7315(3) 0.0770(2) 0.0281(11) Uani 1 1 d .
H6A H -0.0819 0.7894 0.0731 0.042 Uiso 1 1 calc R
H6B H -0.1190 0.6930 0.0847 0.042 Uiso 1 1 calc R
H6C H -0.0191 0.6969 0.0364 0.042 Uiso 1 1 calc R
C7 C 0.1332(4) 0.8402(3) 0.15119(19) 0.0191(10) Uani 1 1 d .
H7 H 0.1144 0.8828 0.1283 0.023 Uiso 1 1 calc R
C8 C 0.2375(4) 0.8628(3) 0.20232(19) 0.0162(9) Uani 1 1 d .
C9 C 0.5033(4) 0.7512(3) 0.34163(18) 0.0134(9) Uani 1 1 d .
C10 C 0.5188(4) 0.6712(3) 0.36349(19) 0.0165(9) Uani 1 1 d .
C11 C 0.4182(4) 0.5970(3) 0.33812(18) 0.0164(9) Uani 1 1 d .
C12 C 0.4340(4) 0.5204(3) 0.36001(19) 0.0200(10) Uani 1 1 d .
H12 H 0.3693 0.4699 0.3450 0.024 Uiso 1 1 calc R
C13 C 0.5395(4) 0.5139(3) 0.4027(2) 0.0218(10) Uani 1 1 d .
C14 C 0.5516(4) 0.4278(3) 0.4219(2) 0.0323(12) Uani 1 1 d .
H14A H 0.6405 0.4247 0.4380 0.049 Uiso 1 1 calc R
H14B H 0.5220 0.3723 0.3836 0.049 Uiso 1 1 calc R
H14C H 0.5000 0.4302 0.4565 0.049 Uiso 1 1 calc R
C15 C 0.6338(4) 0.5883(3) 0.42633(19) 0.0214(10) Uani 1 1 d .
H15 H 0.7059 0.5852 0.4556 0.026 Uiso 1 1 calc R
C16 C 0.6230(4) 0.6660(3) 0.40753(19) 0.0182(10) Uani 1 1 d .
H16 H 0.6871 0.7169 0.4246 0.022 Uiso 1 1 calc R
C17 C 0.5485(4) 0.8940(3) 0.33085(18) 0.0139(9) Uani 1 1 d .
C18 C 0.6187(4) 0.9830(3) 0.33992(19) 0.0168(9) Uani 1 1 d .
C19 C 0.5599(4) 1.0390(3) 0.30571(19) 0.0174(9) Uani 1 1 d .
C20 C 0.6291(4) 1.1251(3) 0.31590(19) 0.0185(10) Uani 1 1 d .
H20 H 0.5929 1.1662 0.2951 0.022 Uiso 1 1 calc R
C21 C 0.7471(4) 1.1540(3) 0.35448(19) 0.0208(10) Uani 1 1 d .
C22 C 0.8181(4) 1.2455(3) 0.3602(2) 0.0275(11) Uani 1 1 d .
H22A H 0.7592 1.2854 0.3463 0.041 Uiso 1 1 calc R
H22B H 0.8847 1.2333 0.3322 0.041 Uiso 1 1 calc R
H22C H 0.8565 1.2772 0.4059 0.041 Uiso 1 1 calc R
C23 C 0.7997(4) 1.0961(3) 0.38709(19) 0.0197(10) Uani 1 1 d .
H23 H 0.8797 1.1149 0.4141 0.024 Uiso 1 1 calc R
C24 C 0.7360(4) 1.0116(3) 0.38024(19) 0.0194(10) Uani 1 1 d .
H24 H 0.7718 0.9726 0.4030 0.023 Uiso 1 1 calc R
C25 C 0.3256(4) 0.3914(3) 0.1721(2) 0.0254(11) Uani 1 1 d .
H25 H 0.3730 0.3845 0.2127 0.030 Uiso 1 1 calc R
C26 C 0.3801(5) 0.3237(3) 0.1154(2) 0.0408(14) Uani 1 1 d .
H26A H 0.3709 0.2604 0.1180 0.061 Uiso 1 1 calc R
H26B H 0.4701 0.3431 0.1182 0.061 Uiso 1 1 calc R
H26C H 0.3342 0.3241 0.0736 0.061 Uiso 1 1 calc R
C27 C 0.1899(4) 0.3533(3) 0.1693(2) 0.0370(13) Uani 1 1 d .
H27A H 0.1412 0.3473 0.1266 0.056 Uiso 1 1 calc R
H27B H 0.1512 0.3962 0.2043 0.056 Uiso 1 1 calc R
H27C H 0.1897 0.2917 0.1750 0.056 Uiso 1 1 calc R
C28 C 0.2953(4) 0.5307(3) 0.10109(19) 0.0209(10) Uani 1 1 d .
H28 H 0.2896 0.5993 0.1104 0.025 Uiso 1 1 calc R
C29 C 0.3782(4) 0.5011(4) 0.0457(2) 0.0335(12) Uani 1 1 d .
H29A H 0.3914 0.4347 0.0358 0.050 Uiso 1 1 calc R
H29B H 0.4604 0.5387 0.0599 0.050 Uiso 1 1 calc R
H29C H 0.3354 0.5112 0.0063 0.050 Uiso 1 1 calc R
C30 C 0.1599(4) 0.4855(3) 0.0756(2) 0.0306(12) Uani 1 1 d .
H30A H 0.1205 0.5120 0.0432 0.046 Uiso 1 1 calc R
H30B H 0.1110 0.4975 0.1122 0.046 Uiso 1 1 calc R
H30C H 0.1614 0.4178 0.0550 0.046 Uiso 1 1 calc R
C31 C 0.5307(4) 0.5252(3) 0.1814(2) 0.0246(11) Uani 1 1 d .
H31 H 0.5441 0.4856 0.1365 0.030 Uiso 1 1 calc R
C32 C 0.5821(4) 0.6251(3) 0.1899(2) 0.0259(11) Uani 1 1 d .
H32A H 0.5931 0.6631 0.2365 0.039 Uiso 1 1 calc R
H32B H 0.5221 0.6524 0.1649 0.039 Uiso 1 1 calc R
H32C H 0.6640 0.6240 0.1738 0.039 Uiso 1 1 calc R
C33 C 0.6092(4) 0.4869(4) 0.2300(2) 0.0310(12) Uani 1 1 d .
H33A H 0.6989 0.4920 0.2249 0.046 Uiso 1 1 calc R
H33B H 0.5798 0.4211 0.2210 0.046 Uiso 1 1 calc R
H33C H 0.5987 0.5233 0.2749 0.046 Uiso 1 1 calc R
C34 C 0.0051(4) 0.7319(3) 0.3371(2) 0.0239(11) Uani 1 1 d .
H34 H 0.0413 0.7747 0.3158 0.029 Uiso 1 1 calc R
C35 C -0.1001(4) 0.6676(4) 0.2850(2) 0.0406(14) Uani 1 1 d .
H35A H -0.1545 0.6356 0.3059 0.061 Uiso 1 1 calc R
H35B H -0.0619 0.6211 0.2517 0.061 Uiso 1 1 calc R
H35C H -0.1511 0.7051 0.2641 0.061 Uiso 1 1 calc R
C36 C -0.0525(4) 0.7954(3) 0.3945(2) 0.0327(12) Uani 1 1 d .
H36A H -0.1221 0.8251 0.3776 0.049 Uiso 1 1 calc R
H36B H 0.0127 0.8437 0.4232 0.049 Uiso 1 1 calc R
H36C H -0.0849 0.7580 0.4194 0.049 Uiso 1 1 calc R
C37 C 0.0741(4) 0.5634(3) 0.3775(2) 0.0285(11) Uani 1 1 d .
H37 H 0.1501 0.5353 0.3923 0.034 Uiso 1 1 calc R
C38 C -0.0015(5) 0.4842(4) 0.3219(2) 0.0462(15) Uani 1 1 d .
H38A H -0.0016 0.4267 0.3333 0.069 Uiso 1 1 calc R
H38B H 0.0370 0.4748 0.2819 0.069 Uiso 1 1 calc R
H38C H -0.0888 0.4998 0.3144 0.069 Uiso 1 1 calc R
C39 C -0.0016(5) 0.5870(4) 0.4350(2) 0.0387(13) Uani 1 1 d .
H39A H -0.0811 0.6110 0.4227 0.058 Uiso 1 1 calc R
H39B H 0.0483 0.6347 0.4731 0.058 Uiso 1 1 calc R
H39C H -0.0204 0.5305 0.4461 0.058 Uiso 1 1 calc R
C40 C 0.2121(4) 0.7435(3) 0.43952(19) 0.0213(10) Uani 1 1 d .
H40 H 0.1403 0.7605 0.4653 0.026 Uiso 1 1 calc R
C41 C 0.2714(4) 0.8347(3) 0.4359(2) 0.0257(11) Uani 1 1 d .
H41A H 0.2788 0.8834 0.4789 0.039 Uiso 1 1 calc R
H41B H 0.2179 0.8539 0.4033 0.039 Uiso 1 1 calc R
H41C H 0.3558 0.8255 0.4230 0.039 Uiso 1 1 calc R
C42 C 0.3041(4) 0.7014(4) 0.4784(2) 0.0298(12) Uani 1 1 d .
H42A H 0.3780 0.6852 0.4558 0.045 Uiso 1 1 calc R
H42B H 0.2624 0.6448 0.4823 0.045 Uiso 1 1 calc R
H42C H 0.3317 0.7469 0.5223 0.045 Uiso 1 1 calc R
C43 C 0.3998(4) 0.8432(3) 0.07680(18) 0.0206(10) Uani 1 1 d .
H43 H 0.3076 0.8531 0.0745 0.025 Uiso 1 1 calc R
C44 C 0.4315(5) 0.8354(3) 0.00817(19) 0.0335(13) Uani 1 1 d .
H44A H 0.5197 0.8212 0.0057 0.050 Uiso 1 1 calc R
H44B H 0.4201 0.8949 0.0003 0.050 Uiso 1 1 calc R
H44C H 0.3750 0.7853 -0.0252 0.050 Uiso 1 1 calc R
C45 C 0.4085(4) 0.7496(3) 0.0878(2) 0.0298(12) Uani 1 1 d .
H45A H 0.3398 0.7046 0.0589 0.045 Uiso 1 1 calc R
H45B H 0.4011 0.7573 0.1336 0.045 Uiso 1 1 calc R
H45C H 0.4904 0.7264 0.0779 0.045 Uiso 1 1 calc R
C46 C 0.4766(4) 1.0376(3) 0.11052(19) 0.0220(10) Uani 1 1 d .
H46 H 0.5190 1.0145 0.0706 0.026 Uiso 1 1 calc R
C47 C 0.3416(4) 1.0550(3) 0.0863(2) 0.0280(11) Uani 1 1 d .
H47A H 0.3005 1.0876 0.1240 0.042 Uiso 1 1 calc R
H47B H 0.2927 0.9949 0.0615 0.042 Uiso 1 1 calc R
H47C H 0.3454 1.0935 0.0579 0.042 Uiso 1 1 calc R
C48 C 0.5517(4) 1.1296(3) 0.1533(2) 0.0263(11) Uani 1 1 d .
H48A H 0.5603 1.1708 0.1272 0.039 Uiso 1 1 calc R
H48B H 0.6360 1.1171 0.1703 0.039 Uiso 1 1 calc R
H48C H 0.5069 1.1599 0.1901 0.039 Uiso 1 1 calc R
C49 C 0.6535(4) 0.9314(3) 0.1610(2) 0.0236(11) Uani 1 1 d .
H49 H 0.6896 0.9877 0.1992 0.028 Uiso 1 1 calc R
C50 C 0.7292(4) 0.9337(4) 0.1059(2) 0.0355(13) Uani 1 1 d .
H50A H 0.8201 0.9395 0.1220 0.053 Uiso 1 1 calc R
H50B H 0.7088 0.9874 0.0919 0.053 Uiso 1 1 calc R
H50C H 0.7070 0.8758 0.0686 0.053 Uiso 1 1 calc R
C51 C 0.6835(4) 0.8470(3) 0.1837(2) 0.0302(12) Uani 1 1 d .
H51A H 0.6693 0.7894 0.1457 0.045 Uiso 1 1 calc R
H51B H 0.6279 0.8425 0.2154 0.045 Uiso 1 1 calc R
H51C H 0.7721 0.8554 0.2043 0.045 Uiso 1 1 calc R
C52 C 0.0878(4) 1.0503(3) 0.3084(2) 0.0223(11) Uani 1 1 d .
H52 H 0.0559 1.0951 0.3466 0.027 Uiso 1 1 calc R
C53 C 0.0290(4) 1.0714(4) 0.2474(2) 0.0352(13) Uani 1 1 d .
H53A H 0.0618 1.0317 0.2088 0.053 Uiso 1 1 calc R
H53B H 0.0508 1.1374 0.2531 0.053 Uiso 1 1 calc R
H53C H -0.0634 1.0588 0.2414 0.053 Uiso 1 1 calc R
C54 C 0.0400(4) 0.9523(3) 0.3057(2) 0.0287(12) Uani 1 1 d .
H54A H -0.0492 0.9513 0.3121 0.043 Uiso 1 1 calc R
H54B H 0.0904 0.9356 0.3405 0.043 Uiso 1 1 calc R
H54C H 0.0484 0.9071 0.2630 0.043 Uiso 1 1 calc R
C55 C 0.2993(4) 1.1983(3) 0.3443(2) 0.0222(10) Uani 1 1 d .
H55 H 0.3913 1.2122 0.3631 0.027 Uiso 1 1 calc R
C56 C 0.2852(5) 1.2332(3) 0.2855(2) 0.0381(13) Uani 1 1 d .
H56A H 0.2000 1.2533 0.2792 0.057 Uiso 1 1 calc R
H56B H 0.2979 1.1825 0.2461 0.057 Uiso 1 1 calc R
H56C H 0.3485 1.2861 0.2935 0.057 Uiso 1 1 calc R
C57 C 0.2292(4) 1.2611(3) 0.3973(2) 0.0322(12) Uani 1 1 d .
H57A H 0.2524 1.3269 0.4031 0.048 Uiso 1 1 calc R
H57B H 0.2532 1.2497 0.4388 0.048 Uiso 1 1 calc R
H57C H 0.1375 1.2466 0.3836 0.048 Uiso 1 1 calc R
C58 C 0.2977(4) 1.0544(3) 0.40804(19) 0.0238(11) Uani 1 1 d .
H58 H 0.3093 0.9864 0.3984 0.029 Uiso 1 1 calc R
C59 C 0.1950(4) 1.0737(4) 0.4531(2) 0.0316(12) Uani 1 1 d .
H59A H 0.2255 1.0620 0.4939 0.047 Uiso 1 1 calc R
H59B H 0.1180 1.0323 0.4310 0.047 Uiso 1 1 calc R
H59C H 0.1761 1.1390 0.4632 0.047 Uiso 1 1 calc R
C60 C 0.4237(4) 1.1057(4) 0.4475(2) 0.0384(14) Uani 1 1 d .
H60A H 0.4135 1.1724 0.4672 0.058 Uiso 1 1 calc R
H60B H 0.4883 1.0982 0.4183 0.058 Uiso 1 1 calc R
H60C H 0.4503 1.0795 0.4822 0.058 Uiso 1 1 calc R
C61 C 0.9082(6) 0.1904(5) 0.1075(3) 0.069(2) Uani 1 1 d .
H61A H 0.8267 0.1638 0.1145 0.083 Uiso 1 1 calc R
H61B H 0.9636 0.2154 0.1505 0.083 Uiso 1 1 calc R
C62 C 0.9703(6) 0.1153(5) 0.0609(3) 0.084(2) Uani 1 1 d .
H62A H 0.9180 0.0939 0.0176 0.126 Uiso 1 1 calc R
H62B H 0.9791 0.0625 0.0774 0.126 Uiso 1 1 calc R
H62C H 1.0543 0.1405 0.0573 0.126 Uiso 1 1 calc R
C63 C 0.8367(5) 0.3386(5) 0.1244(3) 0.0563(18) Uani 1 1 d .
H63A H 0.8970 0.3658 0.1655 0.068 Uiso 1 1 calc R
H63B H 0.7560 0.3171 0.1354 0.068 Uiso 1 1 calc R
C64 C 0.8141(5) 0.4110(5) 0.0916(3) 0.0587(18) Uani 1 1 d .
H64A H 0.8928 0.4281 0.0776 0.088 Uiso 1 1 calc R
H64B H 0.7865 0.4666 0.1226 0.088 Uiso 1 1 calc R
H64C H 0.7483 0.3855 0.0533 0.088 Uiso 1 1 calc R

loop_
_atom_site_aniso_label
_atom_site_aniso_U_11
_atom_site_aniso_U_22
_atom_site_aniso_U_33
_atom_site_aniso_U_23
_atom_site_aniso_U_13
_atom_site_aniso_U_12
Os1 0.01267(9) 0.01564(11) 0.01517(10) 0.00370(8) 0.00204(7) -0.00119(7)
Os2 0.01455(9) 0.01566(11) 0.01225(10) 0.00403(8) 0.00299(7) -0.00053(7)
P1 0.0167(5) 0.0161(6) 0.0182(6) 0.0023(5) 0.0026(5) 0.0001(5)
P2 0.0143(5) 0.0211(7) 0.0185(6) 0.0052(5) 0.0044(5) -0.0011(5)
P3 0.0197(6) 0.0179(6) 0.0156(6) 0.0047(5) 0.0062(5) 0.0002(5)
P4 0.0166(5) 0.0194(6) 0.0132(6) 0.0039(5) 0.0035(5) 0.0008(5)
O1 0.041(2) 0.063(3) 0.046(2) 0.007(2) 0.0042(19) -0.001(2)
N1 0.0126(17) 0.016(2) 0.0109(18) 0.0066(15) 0.0029(15) 0.0032(14)
N2 0.0118(17) 0.015(2) 0.0122(18) 0.0016(15) 0.0033(15) -0.0036(14)
N3 0.0133(17) 0.021(2) 0.0116(18) 0.0040(15) 0.0034(15) -0.0016(15)
C1 0.0093(19) 0.022(2) 0.006(2) 0.0004(18) 0.0037(16) 0.0015(18)
C2 0.010(2) 0.024(3) 0.010(2) 0.0000(18) 0.0037(18) -0.0004(18)
C3 0.016(2) 0.015(2) 0.018(2) 0.0034(18) 0.0080(19) 0.0021(18)
C4 0.012(2) 0.017(2) 0.023(2) 0.0001(19) 0.0037(19) -0.0016(18)
C5 0.017(2) 0.024(3) 0.011(2) 0.0017(19) 0.0024(18) 0.0056(19)
C6 0.026(2) 0.031(3) 0.022(3) 0.005(2) -0.007(2) 0.001(2)
C7 0.017(2) 0.021(3) 0.017(2) 0.0033(19) 0.0014(19) 0.0015(18)
C8 0.015(2) 0.019(2) 0.017(2) 0.0060(18) 0.0073(18) 0.0034(18)
C9 0.012(2) 0.018(2) 0.011(2) 0.0036(18) 0.0051(18) 0.0039(18)
C10 0.014(2) 0.021(2) 0.014(2) 0.0030(18) 0.0082(18) 0.0028(18)
C11 0.017(2) 0.017(2) 0.015(2) 0.0016(18) 0.0068(18) 0.0000(18)
C12 0.020(2) 0.019(3) 0.021(2) 0.005(2) 0.005(2) -0.0021(19)
C13 0.023(2) 0.025(3) 0.023(2) 0.013(2) 0.008(2) 0.008(2)
C14 0.032(3) 0.031(3) 0.035(3) 0.015(2) -0.001(2) 0.002(2)
C15 0.016(2) 0.031(3) 0.018(2) 0.009(2) 0.0018(19) 0.005(2)
C16 0.013(2) 0.025(3) 0.015(2) 0.0043(19) 0.0018(18) -0.0001(18)
C17 0.013(2) 0.020(2) 0.007(2) 0.0021(18) 0.0010(18) 0.0015(18)
C18 0.015(2) 0.017(2) 0.016(2) 0.0017(18) 0.0063(18) -0.0010(18)
C19 0.019(2) 0.016(2) 0.017(2) 0.0034(18) 0.0096(18) 0.0006(18)
C20 0.020(2) 0.019(3) 0.015(2) 0.0038(19) 0.0056(19) -0.0005(19)
C21 0.018(2) 0.020(3) 0.018(2) -0.0032(19) 0.0071(19) -0.0045(19)
C22 0.022(2) 0.022(3) 0.034(3) 0.005(2) 0.006(2) -0.007(2)
C23 0.011(2) 0.024(3) 0.018(2) -0.001(2) 0.0016(18) -0.0038(18)
C24 0.015(2) 0.024(3) 0.018(2) 0.005(2) 0.0057(19) 0.0028(19)
C25 0.032(3) 0.015(3) 0.027(3) 0.005(2) 0.004(2) 0.002(2)
C26 0.045(3) 0.020(3) 0.051(3) -0.001(2) 0.014(3) 0.007(2)
C27 0.041(3) 0.022(3) 0.049(3) 0.011(2) 0.015(3) -0.004(2)
C28 0.022(2) 0.024(3) 0.013(2) 0.0023(19) 0.0007(19) 0.002(2)
C29 0.039(3) 0.042(3) 0.017(3) 0.005(2) 0.005(2) 0.008(2)
C30 0.033(3) 0.028(3) 0.021(3) -0.001(2) -0.005(2) 0.002(2)
C31 0.021(2) 0.028(3) 0.025(3) 0.007(2) 0.008(2) 0.008(2)
C32 0.018(2) 0.030(3) 0.028(3) 0.007(2) 0.007(2) 0.000(2)
C33 0.023(2) 0.034(3) 0.037(3) 0.010(2) 0.009(2) 0.010(2)
C34 0.014(2) 0.029(3) 0.032(3) 0.014(2) 0.006(2) 0.005(2)
C35 0.018(2) 0.059(4) 0.042(3) 0.016(3) -0.003(2) 0.005(2)
C36 0.026(2) 0.038(3) 0.039(3) 0.015(2) 0.015(2) 0.013(2)
C37 0.027(2) 0.032(3) 0.028(3) 0.010(2) 0.011(2) -0.001(2)
C38 0.050(3) 0.037(3) 0.044(3) 0.003(3) 0.019(3) -0.019(3)
C39 0.044(3) 0.040(3) 0.039(3) 0.019(3) 0.019(2) -0.002(3)
C40 0.019(2) 0.025(3) 0.020(2) 0.005(2) 0.0079(19) 0.0013(19)
C41 0.024(2) 0.030(3) 0.017(2) 0.001(2) 0.004(2) -0.001(2)
C42 0.025(2) 0.038(3) 0.025(3) 0.007(2) 0.008(2) 0.003(2)
C43 0.024(2) 0.027(3) 0.009(2) 0.0041(19) -0.0003(19) -0.002(2)
C44 0.049(3) 0.033(3) 0.013(2) 0.001(2) 0.008(2) -0.008(3)
C45 0.041(3) 0.024(3) 0.022(3) 0.004(2) 0.009(2) 0.002(2)
C46 0.026(2) 0.023(3) 0.019(2) 0.008(2) 0.007(2) -0.002(2)
C47 0.036(3) 0.025(3) 0.026(3) 0.012(2) 0.004(2) 0.001(2)
C48 0.033(3) 0.025(3) 0.025(3) 0.011(2) 0.010(2) 0.000(2)
C49 0.020(2) 0.027(3) 0.023(2) 0.005(2) 0.007(2) 0.001(2)
C50 0.031(3) 0.046(3) 0.034(3) 0.014(3) 0.019(2) 0.004(2)
C51 0.022(2) 0.041(3) 0.029(3) 0.011(2) 0.009(2) 0.010(2)
C52 0.016(2) 0.027(3) 0.020(2) 0.000(2) 0.0035(19) 0.0042(19)
C53 0.026(3) 0.053(4) 0.025(3) 0.011(3) -0.001(2) 0.015(2)
C54 0.019(2) 0.032(3) 0.029(3) 0.002(2) 0.007(2) -0.003(2)
C55 0.024(2) 0.019(3) 0.019(2) 0.001(2) 0.002(2) -0.0012(19)
C56 0.058(3) 0.023(3) 0.040(3) 0.015(2) 0.018(3) 0.008(2)
C57 0.039(3) 0.019(3) 0.035(3) 0.001(2) 0.014(2) 0.000(2)
C58 0.031(3) 0.027(3) 0.017(2) 0.009(2) 0.010(2) 0.007(2)
C59 0.040(3) 0.038(3) 0.018(2) 0.009(2) 0.010(2) 0.007(2)
C60 0.029(3) 0.061(4) 0.021(3) 0.007(3) 0.003(2) 0.011(3)
C61 0.043(4) 0.072(5) 0.090(5) 0.023(4) 0.010(4) -0.009(4)
C62 0.059(4) 0.078(6) 0.101(6) 0.010(5) 0.011(4) 0.006(4)
C63 0.037(3) 0.079(5) 0.044(4) 0.008(4) 0.007(3) 0.009(3)
C64 0.050(4) 0.067(5) 0.055(4) 0.016(4) 0.009(3) -0.001(3)

loop_
_atom_type_symbol
_atom_type_description
_atom_type_scat_dispersion_real
_atom_type_scat_dispersion_imag
_atom_type_scat_source
C C 0.0033 0.0016 'International Tables Vol C Tables 4.2.6.8 and 6.1.1.4'
H H 0.0000 0.0000 'International Tables Vol C Tables 4.2.6.8 and 6.1.1.4'
N N 0.0061 0.0033 'International Tables Vol C Tables 4.2.6.8 and 6.1.1.4'
P P 0.1023 0.0942 'International Tables Vol C Tables 4.2.6.8 and 6.1.1.4'
Os Os -1.2165 7.6030 'International Tables Vol C Tables 4.2.6.8 and 6.1.1.4'
O O 0.0106 0.0060 'International Tables Vol C Tables 4.2.6.8 and 6.1.1.4'

loop_
_geom_angle_atom_site_label_1
_geom_angle_atom_site_label_2
_geom_angle_atom_site_label_3
_geom_angle
N1 Os1 C11 73.57(14)
N1 Os1 C3 75.57(14)
C11 Os1 C3 149.10(16)
N1 Os1 P2 98.33(8)
C11 Os1 P2 90.92(10)
C3 Os1 P2 95.16(10)
N1 Os1 P1 100.68(8)
C11 Os1 P1 89.81(10)
C3 Os1 P1 94.23(10)
P2 Os1 P1 160.38(4)
N1 Os1 H01 150.4(16)
C11 Os1 H01 76.9(16)
C3 Os1 H01 134.0(16)
P2 Os1 H01 80.8(16)
P1 Os1 H01 80.3(16)
N1 Os1 H02 141.3(18)
C11 Os1 H02 144.7(18)
C3 Os1 H02 66.2(17)
P2 Os1 H02 80.2(15)
P1 Os1 H02 87.9(15)
H01 Os1 H02 68(2)
N2 Os2 C19 72.65(14)
N2 Os2 C8 75.54(14)
C19 Os2 C8 148.00(16)
N2 Os2 P3 104.16(8)
C19 Os2 P3 91.19(10)
C8 Os2 P3 93.27(10)
N2 Os2 P4 98.13(8)
C19 Os2 P4 92.06(10)
C8 Os2 P4 95.73(10)
P3 Os2 P4 157.43(4)
N2 Os2 H04 150(2)
C19 Os2 H04 135(2)
C8 Os2 H04 76(2)
P3 Os2 H04 88.7(18)
P4 Os2 H04 73.5(18)
N2 Os2 H03 144.4(16)
C19 Os2 H03 71.8(16)
C8 Os2 H03 140.1(16)
P3 Os2 H03 79.6(16)
P4 Os2 H03 80.2(16)
H04 Os2 H03 64(2)
C25 P1 C28 106.9(2)
C25 P1 C31 99.6(2)
C28 P1 C31 101.63(19)
C25 P1 Os1 112.31(14)
C28 P1 Os1 113.80(14)
C31 P1 Os1 120.87(14)
C40 P2 C37 100.1(2)
C40 P2 C34 101.3(2)
C37 P2 C34 108.7(2)
C40 P2 Os1 120.29(13)
C37 P2 Os1 111.54(14)
C34 P2 Os1 113.55(14)
C46 P3 C49 100.9(2)
C46 P3 C43 99.43(19)
C49 P3 C43 109.6(2)
C46 P3 Os2 112.61(13)
C49 P3 Os2 115.94(14)
C43 P3 Os2 116.11(13)
C55 P4 C52 104.2(2)
C55 P4 C58 103.4(2)
C52 P4 C58 101.66(19)
C55 P4 Os2 111.96(13)
C52 P4 Os2 117.82(13)
C58 P4 Os2 116.08(14)
C63 O1 C61 112.6(5)
C1 N1 C9 117.5(4)
C1 N1 Os1 118.1(3)
C9 N1 Os1 124.4(3)
C1 N2 C17 116.4(4)
C1 N2 Os2 118.0(3)
C17 N2 Os2 125.5(3)
C17 N3 C9 116.4(3)
N1 C1 N2 123.3(4)
N1 C1 C2 118.7(4)
N2 C1 C2 117.9(4)
C1 C2 C8 114.6(4)
C1 C2 C3 114.3(4)
C8 C2 C3 131.0(4)
C4 C3 C2 110.9(4)
C4 C3 Os1 135.7(3)
C2 C3 Os1 113.3(3)
C5 C4 C3 122.6(4)
C5 C4 H4 118.7
C3 C4 H4 118.7
C4 C5 C7 122.4(4)
C4 C5 C6 118.6(4)
C7 C5 C6 119.0(4)
C5 C6 H6A 109.5
C5 C6 H6B 109.5
H6A C6 H6B 109.5
C5 C6 H6C 109.5
H6A C6 H6C 109.5
H6B C6 H6C 109.5
C5 C7 C8 120.6(4)
C5 C7 H7 119.7
C8 C7 H7 119.7
C7 C8 C2 112.4(4)
C7 C8 Os2 133.8(3)
C2 C8 Os2 113.7(3)
N3 C9 N1 122.5(4)
N3 C9 C10 127.5(4)
N1 C9 C10 109.9(4)
C16 C10 C11 121.3(4)
C16 C10 C9 123.0(4)
C11 C10 C9 115.7(4)
C12 C11 C10 115.1(4)
C12 C11 Os1 128.6(3)
C10 C11 Os1 116.4(3)
C13 C12 C11 123.8(4)
C13 C12 H12 118.1
C11 C12 H12 118.1
C15 C13 C12 118.8(4)
C15 C13 C14 120.7(4)
C12 C13 C14 120.5(4)
C13 C14 H14A 109.5
C13 C14 H14B 109.5
H14A C14 H14B 109.5
C13 C14 H14C 109.5
H14A C14 H14C 109.5
H14B C14 H14C 109.5
C16 C15 C13 120.3(4)
C16 C15 H15 119.9
C13 C15 H15 119.9
C15 C16 C10 120.7(4)
C15 C16 H16 119.6
C10 C16 H16 119.6
N3 C17 N2 123.8(4)
N3 C17 C18 126.8(4)
N2 C17 C18 109.3(4)
C24 C18 C19 122.3(4)
C24 C18 C17 122.1(4)
C19 C18 C17 115.7(4)
C20 C19 C18 114.5(4)
C20 C19 Os2 128.7(3)
C18 C19 Os2 116.8(3)
C21 C20 C19 124.2(4)
C21 C20 H20 117.9
C19 C20 H20 117.9
C20 C21 C23 118.6(4)
C20 C21 C22 120.8(4)
C23 C21 C22 120.5(4)
C21 C22 H22A 109.5
C21 C22 H22B 109.5
H22A C22 H22B 109.5
C21 C22 H22C 109.5
H22A C22 H22C 109.5
H22B C22 H22C 109.5
C24 C23 C21 120.2(4)
C24 C23 H23 119.9
C21 C23 H23 119.9
C23 C24 C18 120.2(4)
C23 C24 H24 119.9
C18 C24 H24 119.9
C27 C25 C26 107.4(4)
C27 C25 P1 117.8(3)
C26 C25 P1 115.3(3)
C27 C25 H25 105.1
C26 C25 H25 105.1
P1 C25 H25 105.1
C25 C26 H26A 109.5
C25 C26 H26B 109.5
H26A C26 H26B 109.5
C25 C26 H26C 109.5
H26A C26 H26C 109.5
H26B C26 H26C 109.5
C25 C27 H27A 109.5
C25 C27 H27B 109.5
H27A C27 H27B 109.5
C25 C27 H27C 109.5
H27A C27 H27C 109.5
H27B C27 H27C 109.5
C30 C28 C29 110.0(3)
C30 C28 P1 111.6(3)
C29 C28 P1 118.1(3)
C30 C28 H28 105.4
C29 C28 H28 105.4
P1 C28 H28 105.4
C28 C29 H29A 109.5
C28 C29 H29B 109.5
H29A C29 H29B 109.5
C28 C29 H29C 109.5
H29A C29 H29C 109.5
H29B C29 H29C 109.5
C28 C30 H30A 109.5
C28 C30 H30B 109.5
H30A C30 H30B 109.5
C28 C30 H30C 109.5
H30A C30 H30C 109.5
H30B C30 H30C 109.5
C32 C31 C33 110.8(4)
C32 C31 P1 110.7(3)
C33 C31 P1 115.8(3)
C32 C31 H31 106.3
C33 C31 H31 106.3
P1 C31 H31 106.3
C31 C32 H32A 109.5
C31 C32 H32B 109.5
H32A C32 H32B 109.5
C31 C32 H32C 109.5
H32A C32 H32C 109.5
H32B C32 H32C 109.5
C31 C33 H33A 109.5
C31 C33 H33B 109.5
H33A C33 H33B 109.5
C31 C33 H33C 109.5
H33A C33 H33C 109.5
H33B C33 H33C 109.5
C36 C34 C35 110.1(3)
C36 C34 P2 117.9(3)
C35 C34 P2 111.7(3)
C36 C34 H34 105.3
C35 C34 H34 105.3
P2 C34 H34 105.3
C34 C35 H35A 109.5
C34 C35 H35B 109.5
H35A C35 H35B 109.5
C34 C35 H35C 109.5
H35A C35 H35C 109.5
H35B C35 H35C 109.5
C34 C36 H36A 109.5
C34 C36 H36B 109.5
H36A C36 H36B 109.5
C34 C36 H36C 109.5
H36A C36 H36C 109.5
H36B C36 H36C 109.5
C38 C37 C39 107.6(4)
C38 C37 P2 116.8(3)
C39 C37 P2 116.2(3)
C38 C37 H37 105.0
C39 C37 H37 105.0
P2 C37 H37 105.0
C37 C38 H38A 109.5
C37 C38 H38B 109.5
H38A C38 H38B 109.5
C37 C38 H38C 109.5
H38A C38 H38C 109.5
H38B C38 H38C 109.5
C37 C39 H39A 109.5
C37 C39 H39B 109.5
H39A C39 H39B 109.5
C37 C39 H39C 109.5
H39A C39 H39C 109.5
H39B C39 H39C 109.5
C42 C40 C41 110.9(4)
C42 C40 P2 116.3(3)
C41 C40 P2 110.4(3)
C42 C40 H40 106.2
C41 C40 H40 106.2
P2 C40 H40 106.2
C40 C41 H41A 109.5
C40 C41 H41B 109.5
H41A C41 H41B 109.5
C40 C41 H41C 109.5
H41A C41 H41C 109.5
H41B C41 H41C 109.5
C40 C42 H42A 109.5
C40 C42 H42B 109.5
H42A C42 H42B 109.5
C40 C42 H42C 109.5
H42A C42 H42C 109.5
H42B C42 H42C 109.5
C45 C43 C44 110.0(4)
C45 C43 P3 112.8(3)
C44 C43 P3 118.2(3)
C45 C43 H43 104.9
C44 C43 H43 104.9
P3 C43 H43 104.9
C43 C44 H44A 109.5
C43 C44 H44B 109.5
H44A C44 H44B 109.5
C43 C44 H44C 109.5
H44A C44 H44C 109.5
H44B C44 H44C 109.5
C43 C45 H45A 109.5
C43 C45 H45B 109.5
H45A C45 H45B 109.5
C43 C45 H45C 109.5
H45A C45 H45C 109.5
H45B C45 H45C 109.5
C48 C46 C47 110.4(4)
C48 C46 P3 114.2(3)
C47 C46 P3 113.0(3)
C48 C46 H46 106.2
C47 C46 H46 106.2
P3 C46 H46 106.2
C46 C47 H47A 109.5
C46 C47 H47B 109.5
H47A C47 H47B 109.5
C46 C47 H47C 109.5
H47A C47 H47C 109.5
H47B C47 H47C 109.5
C46 C48 H48A 109.5
C46 C48 H48B 109.5
H48A C48 H48B 109.5
C46 C48 H48C 109.5
H48A C48 H48C 109.5
H48B C48 H48C 109.5
C50 C49 C51 110.5(4)
C50 C49 P3 118.0(3)
C51 C49 P3 112.3(3)
C50 C49 H49 104.9
C51 C49 H49 104.9
P3 C49 H49 104.9
C49 C50 H50A 109.5
C49 C50 H50B 109.5
H50A C50 H50B 109.5
C49 C50 H50C 109.5
H50A C50 H50C 109.5
H50B C50 H50C 109.5
C49 C51 H51A 109.5
C49 C51 H51B 109.5
H51A C51 H51B 109.5
C49 C51 H51C 109.5
H51A C51 H51C 109.5
H51B C51 H51C 109.5
C54 C52 C53 110.9(4)
C54 C52 P4 111.7(3)
C53 C52 P4 114.4(3)
C54 C52 H52 106.4
C53 C52 H52 106.4
P4 C52 H52 106.4
C52 C53 H53A 109.5
C52 C53 H53B 109.5
H53A C53 H53B 109.5
C52 C53 H53C 109.5
H53A C53 H53C 109.5
H53B C53 H53C 109.5
C52 C54 H54A 109.5
C52 C54 H54B 109.5
H54A C54 H54B 109.5
C52 C54 H54C 109.5
H54A C54 H54C 109.5
H54B C54 H54C 109.5
C56 C55 C57 108.2(4)
C56 C55 P4 116.1(3)
C57 C55 P4 115.5(3)
C56 C55 H55 105.3
C57 C55 H55 105.3
P4 C55 H55 105.3
C55 C56 H56A 109.5
C55 C56 H56B 109.5
H56A C56 H56B 109.5
C55 C56 H56C 109.5
H56A C56 H56C 109.5
H56B C56 H56C 109.5
C55 C57 H57A 109.5
C55 C57 H57B 109.5
H57A C57 H57B 109.5
C55 C57 H57C 109.5
H57A C57 H57C 109.5
H57B C57 H57C 109.5
C60 C58 C59 108.8(3)
C60 C58 P4 112.9(3)
C59 C58 P4 119.0(3)
C60 C58 H58 105.0
C59 C58 H58 105.0
P4 C58 H58 105.0
C58 C59 H59A 109.5
C58 C59 H59B 109.5
H59A C59 H59B 109.5
C58 C59 H59C 109.5
H59A C59 H59C 109.5
H59B C59 H59C 109.5
C58 C60 H60A 109.5
C58 C60 H60B 109.5
H60A C60 H60B 109.5
C58 C60 H60C 109.5
H60A C60 H60C 109.5
H60B C60 H60C 109.5
O1 C61 C62 109.4(6)
O1 C61 H61A 109.8
C62 C61 H61A 109.8
O1 C61 H61B 109.8
C62 C61 H61B 109.8
H61A C61 H61B 108.2
C61 C62 H62A 109.5
C61 C62 H62B 109.5
H62A C62 H62B 109.5
C61 C62 H62C 109.5
H62A C62 H62C 109.5
H62B C62 H62C 109.5
O1 C63 C64 108.6(5)
O1 C63 H63A 110.0
C64 C63 H63A 110.0
O1 C63 H63B 110.0
C64 C63 H63B 110.0
H63A C63 H63B 108.3
C63 C64 H64A 109.5
C63 C64 H64B 109.5
H64A C64 H64B 109.5
C63 C64 H64C 109.5
H64A C64 H64C 109.5
H64B C64 H64C 109.5

loop_
_geom_bond_atom_site_label_1
_geom_bond_atom_site_label_2
_geom_bond_distance
Os1 N1 2.095(3)
Os1 C11 2.139(4)
Os1 C3 2.184(4)
Os1 P2 2.3750(10)
Os1 P1 2.3772(10)
Os1 H01 1.481(19)
Os1 H02 1.522(18)
Os2 N2 2.089(4)
Os2 C19 2.161(4)
Os2 C8 2.176(4)
Os2 P3 2.3679(10)
Os2 P4 2.3773(10)
Os2 H04 1.515(19)
Os2 H03 1.504(19)
P1 C25 1.866(5)
P1 C28 1.868(4)
P1 C31 1.871(4)
P2 C40 1.861(4)
P2 C37 1.875(5)
P2 C34 1.879(4)
P3 C46 1.866(5)
P3 C49 1.867(4)
P3 C43 1.871(4)
P4 C55 1.868(5)
P4 C52 1.869(4)
P4 C58 1.874(4)
O1 C63 1.404(6)
O1 C61 1.407(8)
N1 C1 1.329(5)
N1 C9 1.361(5)
N2 C1 1.343(5)
N2 C17 1.360(5)
N3 C17 1.337(5)
N3 C9 1.353(5)
C1 C2 1.391(5)
C2 C8 1.419(6)
C2 C3 1.433(6)
C3 C4 1.404(6)
C4 C5 1.400(6)
C4 H4 0.9500
C5 C7 1.404(6)
C5 C6 1.519(6)
C6 H6A 0.9800
C6 H6B 0.9800
C6 H6C 0.9800
C7 C8 1.416(5)
C7 H7 0.9500
C9 C10 1.448(6)
C10 C16 1.398(6)
C10 C11 1.437(5)
C11 C12 1.398(6)
C12 C13 1.396(6)
C12 H12 0.9500
C13 C15 1.392(6)
C13 C14 1.499(6)
C14 H14A 0.9800
C14 H14B 0.9800
C14 H14C 0.9800
C15 C16 1.371(6)
C15 H15 0.9500
C16 H16 0.9500
C17 C18 1.454(6)
C18 C24 1.399(5)
C18 C19 1.418(6)
C19 C20 1.407(6)
C20 C21 1.390(5)
C20 H20 0.9500
C21 C23 1.392(6)
C21 C22 1.509(6)
C22 H22A 0.9800
C22 H22B 0.9800
C22 H22C 0.9800
C23 C24 1.375(6)
C23 H23 0.9500
C24 H24 0.9500
C25 C27 1.521(6)
C25 C26 1.529(6)
C25 H25 1.0000
C26 H26A 0.9800
C26 H26B 0.9800
C26 H26C 0.9800
C27 H27A 0.9800
C27 H27B 0.9800
C27 H27C 0.9800
C28 C30 1.526(6)
C28 C29 1.548(5)
C28 H28 1.0000
C29 H29A 0.9800
C29 H29B 0.9800
C29 H29C 0.9800
C30 H30A 0.9800
C30 H30B 0.9800
C30 H30C 0.9800
C31 C32 1.532(6)
C31 C33 1.542(6)
C31 H31 1.0000
C32 H32A 0.9800
C32 H32B 0.9800
C32 H32C 0.9800
C33 H33A 0.9800
C33 H33B 0.9800
C33 H33C 0.9800
C34 C36 1.530(5)
C34 C35 1.538(6)
C34 H34 1.0000
C35 H35A 0.9800
C35 H35B 0.9800
C35 H35C 0.9800
C36 H36A 0.9800
C36 H36B 0.9800
C36 H36C 0.9800
C37 C38 1.511(6)
C37 C39 1.529(6)
C37 H37 1.0000
C38 H38A 0.9800
C38 H38B 0.9800
C38 H38C 0.9800
C39 H39A 0.9800
C39 H39B 0.9800
C39 H39C 0.9800
C40 C42 1.513(6)
C40 C41 1.524(6)
C40 H40 1.0000
C41 H41A 0.9800
C41 H41B 0.9800
C41 H41C 0.9800
C42 H42A 0.9800
C42 H42B 0.9800
C42 H42C 0.9800
C43 C45 1.518(6)
C43 C44 1.542(5)
C43 H43 1.0000
C44 H44A 0.9800
C44 H44B 0.9800
C44 H44C 0.9800
C45 H45A 0.9800
C45 H45B 0.9800
C45 H45C 0.9800
C46 C48 1.525(6)
C46 C47 1.537(6)
C46 H46 1.0000
C47 H47A 0.9800
C47 H47B 0.9800
C47 H47C 0.9800
C48 H48A 0.9800
C48 H48B 0.9800
C48 H48C 0.9800
C49 C50 1.537(5)
C49 C51 1.545(6)
C49 H49 1.0000
C50 H50A 0.9800
C50 H50B 0.9800
C50 H50C 0.9800
C51 H51A 0.9800
C51 H51B 0.9800
C51 H51C 0.9800
C52 C54 1.528(6)
C52 C53 1.530(6)
C52 H52 1.0000
C53 H53A 0.9800
C53 H53B 0.9800
C53 H53C 0.9800
C54 H54A 0.9800
C54 H54B 0.9800
C54 H54C 0.9800
C55 C56 1.529(6)
C55 C57 1.539(5)
C55 H55 1.0000
C56 H56A 0.9800
C56 H56B 0.9800
C56 H56C 0.9800
C57 H57A 0.9800
C57 H57B 0.9800
C57 H57C 0.9800
C58 C60 1.529(6)
C58 C59 1.537(5)
C58 H58 1.0000
C59 H59A 0.9800
C59 H59B 0.9800
C59 H59C 0.9800
C60 H60A 0.9800
C60 H60B 0.9800
C60 H60C 0.9800
C61 C62 1.505(8)
C61 H61A 0.9900
C61 H61B 0.9900
C62 H62A 0.9800
C62 H62B 0.9800
C62 H62C 0.9800
C63 C64 1.503(8)
C63 H63A 0.9900
C63 H63B 0.9900
C64 H64A 0.9800
C64 H64B 0.9800
C64 H64C 0.9800
